data_2243847
loop_
_publ_author_name
'Harish Chinthal, Chayanna'
'Yathirajan, Hemmige S.'
'Manju, Nagaraja'
'Kalluraya, Balakrishna'
'Foro, Sabine'
'Glidewell, Christopher'

_publ_section_title
;
 The crystal structures of three disordered 2-substituted benzimidazole
 esters
;
_journal_coeditor_code WM5604
_journal_issue 5
_journal_name_full 'Acta Crystallographica Section E'
_journal_page_first 473
_journal_page_last 479
_journal_paper_doi 10.1107/S2056989021003364
_journal_volume 77
_journal_year 2021
_chemical_formula_iupac 'C29 H24 N2 O2'
_chemical_formula_moiety 'C29 H24 N2 O2'
_chemical_formula_sum 'C29 H24 N2 O2'
_chemical_formula_weight 432.50
_chemical_name_systematic
;
Ethyl 1-propyl-2-(pyren-1-yl)-1<i>H</i>-benzimidazole-5-carboxylate
;
_space_group_crystal_system monoclinic
_space_group_IT_number 14
_space_group_name_Hall '-P 2ybc'
_space_group_name_H-M_alt 'P 1 21/c 1'
_atom_sites_solution_hydrogens geom
_atom_sites_solution_primary difmap
_audit_creation_method SHELXL-2014
_cell_angle_alpha 90
_cell_angle_beta 95.359(7)
_cell_angle_gamma 90
_cell_formula_units_Z 4
_cell_length_a 18.467(2)
_cell_length_b 8.6860(8)
_cell_length_c 14.2420(10)
_cell_measurement_reflns_used 4909
_cell_measurement_temperature 296(2)
_cell_measurement_theta_max 27.803
_cell_measurement_theta_min 2.593
_cell_volume 2274.5(4)
_computing_cell_refinement
;
CrysAlis RED (Oxford Diffraction, 2009)
;
_computing_data_collection
;
CrysAlis CCD (Oxford Diffraction, 2009)
;
_computing_data_reduction
;
CrysAlis RED (Oxford Diffraction, 2009)
;
_computing_molecular_graphics
;
PLATON (Spek, 2020)
;
_computing_publication_material
;
SHELXL-2014 (Sheldrick, 2015b) and PLATON (Spek, 2020)
;
_computing_structure_refinement
;
SHELXL-2014 (Sheldrick, 2015b)
;
_computing_structure_solution
;
SHELXT (Sheldrick, 2015a)
;
_diffrn_ambient_temperature 296(2)
_diffrn_measured_fraction_theta_full 0.998
_diffrn_measured_fraction_theta_max 0.991
_diffrn_measurement_device_type
;
Oxford Diffraction Xcalibur with Sapphire CCD
;
_diffrn_measurement_method '\w scans'
_diffrn_radiation_monochromator graphite
_diffrn_radiation_type MoK\a
_diffrn_radiation_wavelength 0.71073
_diffrn_reflns_av_R_equivalents 0.0224
_diffrn_reflns_av_unetI/netI 0.0351
_diffrn_reflns_limit_h_max 23
_diffrn_reflns_limit_h_min -18
_diffrn_reflns_limit_k_max 7
_diffrn_reflns_limit_k_min -10
_diffrn_reflns_limit_l_max 17
_diffrn_reflns_limit_l_min -14
_diffrn_reflns_number 9384
_diffrn_reflns_theta_full 25.242
_diffrn_reflns_theta_max 26.545
_diffrn_reflns_theta_min 2.593
_diffrn_source 'Enhance (Mo) X-ray Source'
_diffrn_standards_decay_% 0
_diffrn_standards_interval_count 0
_diffrn_standards_interval_time 0
_diffrn_standards_number 0
_exptl_absorpt_coefficient_mu 0.080
_exptl_absorpt_correction_T_max 0.981
_exptl_absorpt_correction_T_min 0.905
_exptl_absorpt_correction_type multi-scan
_exptl_absorpt_process_details
;
(CrysAlis RED; Oxford Diffraction, 2009)
;
_exptl_crystal_colour yellow
_exptl_crystal_density_diffrn 1.263
_exptl_crystal_description block
_exptl_crystal_F_000 912
_exptl_crystal_size_max 0.480
_exptl_crystal_size_mid 0.320
_exptl_crystal_size_min 0.240
_refine_diff_density_max 0.150
_refine_diff_density_min -0.168
_refine_ls_extinction_method none
_refine_ls_goodness_of_fit_ref 1.011
_refine_ls_hydrogen_treatment constr
_refine_ls_matrix_type full
_refine_ls_number_parameters 320
_refine_ls_number_reflns 4691
_refine_ls_number_restraints 9
_refine_ls_restrained_S_all 1.013
_refine_ls_R_factor_all 0.1053
_refine_ls_R_factor_gt 0.0520
_refine_ls_shift/su_max 0.000
_refine_ls_shift/su_mean 0.000
_refine_ls_structure_factor_coef Fsqd
_refine_ls_weighting_details 'w=1/[\s^2^(Fo^2^)+(0.0634P)^2^+0.3890P] where P=(Fo^2^+2Fc^2^)/3'
_refine_ls_weighting_scheme calc
_refine_ls_wR_factor_gt 0.1233
_refine_ls_wR_factor_ref 0.1474
_reflns_number_gt 2593
_reflns_number_total 4691
_reflns_threshold_expression 'I > 2\s(I)'
_cod_data_source_file wm5604sup1.cif
_cod_data_source_block II
_cod_original_sg_symbol_H-M 'P 21/c'
_cod_database_code 2243847
_shelx_space_group_comment
;
The symmetry employed for this shelxl refinement is uniquely defined
by the following loop, which should always be used as a source of
symmetry information in preference to the above space-group names.
They are only intended as comments.
;
_shelx_estimated_absorpt_t_min 0.963
_shelx_estimated_absorpt_t_max 0.981
_shelxl_version_number 2.014

loop_
_space_group_symop_operation_xyz
'x, y, z'
'-x, y+1/2, -z+1/2'
'-x, -y, -z'
'x, -y-1/2, z-1/2'

loop_
_atom_site_type_symbol
_atom_site_label
_atom_site_fract_x
_atom_site_fract_y
_atom_site_fract_z
_atom_site_U_iso_or_equiv
_atom_site_adp_type
_atom_site_calc_flag
_atom_site_occupancy
_atom_site_disorder_assembly
_atom_site_disorder_group
N N1 0.65691(9) 0.7408(2) 0.23708(12) 0.0594(5) Uani d 1 . .
C C2 0.69734(11) 0.8183(3) 0.30919(15) 0.0568(5) Uani d 1 . .
N N3 0.66307(9) 0.8333(2) 0.38560(12) 0.0614(5) Uani d 1 . .
C C3A 0.59665(10) 0.7619(2) 0.36420(15) 0.0551(5) Uani d 1 . .
C C4 0.53959(11) 0.7415(2) 0.41957(16) 0.0595(6) Uani d 1 . .
H H4 0.5418 0.7821 0.4802 0.071 Uiso calc 1 . .
C C5 0.47943(11) 0.6597(3) 0.38271(16) 0.0608(6) Uani d 1 . .
C C6 0.47627(13) 0.6019(3) 0.29037(18) 0.0747(7) Uani d 1 . .
H H6 0.4351 0.5478 0.2667 0.090 Uiso calc 1 . .
C C7 0.53147(13) 0.6219(3) 0.23378(17) 0.0755(7) Uani d 1 . .
H H7 0.5285 0.5835 0.1726 0.091 Uiso calc 1 . .
C C7A 0.59237(11) 0.7029(2) 0.27223(15) 0.0581(6) Uani d 1 . .
C C21 0.77089(11) 0.8787(2) 0.29866(14) 0.0543(5) Uani d 1 . .
C C22 0.78055(13) 0.9853(3) 0.22785(15) 0.0660(6) Uani d 1 . .
H H22 0.7404 1.0178 0.1886 0.079 Uiso calc 1 . .
C C23 0.84795(13) 1.0433(3) 0.21471(16) 0.0686(6) Uani d 1 . .
H H23 0.8527 1.1143 0.1669 0.082 Uiso calc 1 . .
C C23A 0.90911(12) 0.9973(2) 0.27184(15) 0.0575(5) Uani d 1 . .
C C24 0.98059(14) 1.0554(3) 0.26061(18) 0.0760(7) Uani d 1 . .
H H24 0.9867 1.1249 0.2123 0.091 Uiso calc 1 . .
C C25 1.03788(14) 1.0128(3) 0.3170(2) 0.0791(7) Uani d 1 . .
H H25 1.0832 1.0530 0.3070 0.095 Uiso calc 1 . .
C C25A 1.03266(11) 0.9067(3) 0.39295(16) 0.0623(6) Uani d 1 . .
C C26 1.09224(13) 0.8616(3) 0.4536(2) 0.0786(7) Uani d 1 . .
H H26 1.1379 0.9020 0.4459 0.094 Uiso calc 1 . .
C C27 1.08436(14) 0.7582(3) 0.5245(2) 0.0823(8) Uani d 1 . .
H H27 1.1249 0.7296 0.5644 0.099 Uiso calc 1 . .
C C28 1.01793(13) 0.6961(3) 0.53772(17) 0.0752(7) Uani d 1 . .
H H28 1.0139 0.6253 0.5859 0.090 Uiso calc 1 . .
C C28A 0.95602(11) 0.7384(3) 0.47925(15) 0.0575(5) Uani d 1 . .
C C29 0.88535(12) 0.6795(3) 0.49081(16) 0.0672(6) Uani d 1 . .
H H29 0.8800 0.6088 0.5387 0.081 Uiso calc 1 . .
C C210 0.82629(11) 0.7225(3) 0.43487(15) 0.0606(6) Uani d 1 . .
H H210 0.7812 0.6814 0.4452 0.073 Uiso calc 1 . .
C C20A 0.83110(10) 0.8306(2) 0.35956(13) 0.0488(5) Uani d 1 . .
C C23B 0.90095(10) 0.8902(2) 0.34558(13) 0.0492(5) Uani d 1 . .
C C25B 0.96325(10) 0.8449(2) 0.40574(14) 0.0516(5) Uani d 1 . .
C C11 0.67891(14) 0.6952(3) 0.14429(16) 0.0754(7) Uani d 0.601(8) A 1
H H11A 0.6917 0.7873 0.1110 0.090 Uiso calc 0.601(8) A 1
H H11B 0.6374 0.6486 0.1082 0.090 Uiso calc 0.601(8) A 1
C C12 0.7423(3) 0.5839(5) 0.1472(3) 0.0673(16) Uani d 0.601(8) A 1
H H12A 0.7850 0.6317 0.1796 0.081 Uiso calc 0.601(8) A 1
H H12B 0.7529 0.5605 0.0833 0.081 Uiso calc 0.601(8) A 1
C C13 0.7256(9) 0.4347(13) 0.1976(10) 0.118(5) Uani d 0.601(8) A 1
H H13A 0.7673 0.3684 0.2005 0.177 Uiso calc 0.601(8) A 1
H H13B 0.6850 0.3842 0.1636 0.177 Uiso calc 0.601(8) A 1
H H13C 0.7139 0.4578 0.2604 0.177 Uiso calc 0.601(8) A 1
C C14 0.67891(14) 0.6952(3) 0.14429(16) 0.0754(7) Uani d 0.399(8) A 2
H H14A 0.7242 0.7458 0.1333 0.090 Uiso calc 0.399(8) A 2
H H14B 0.6420 0.7269 0.0951 0.090 Uiso calc 0.399(8) A 2
C C15 0.6886(8) 0.5245(9) 0.1412(6) 0.125(5) Uani d 0.399(8) A 2
H H15A 0.7010 0.4947 0.0791 0.150 Uiso calc 0.399(8) A 2
H H15B 0.6431 0.4746 0.1521 0.150 Uiso calc 0.399(8) A 2
C C16 0.7483(12) 0.4707(19) 0.2155(15) 0.114(6) Uani d 0.399(8) A 2
H H16A 0.7573 0.3630 0.2071 0.172 Uiso calc 0.399(8) A 2
H H16B 0.7331 0.4878 0.2773 0.172 Uiso calc 0.399(8) A 2
H H16C 0.7921 0.5277 0.2087 0.172 Uiso calc 0.399(8) A 2
C C51 0.41793(12) 0.6277(3) 0.43984(19) 0.0696(6) Uani d 1 . .
O O51 0.36732(9) 0.5459(2) 0.41475(14) 0.1016(6) Uani d 1 . .
O O52 0.42445(8) 0.6961(2) 0.52331(13) 0.0863(5) Uani d 1 . .
C C52 0.36844(13) 0.6652(4) 0.58661(19) 0.0901(8) Uani d 1 . .
H H52A 0.3884 0.6817 0.6513 0.108 Uiso calc 1 . .
H H52B 0.3535 0.5583 0.5803 0.108 Uiso calc 1 . .
C C53 0.30450(18) 0.7653(4) 0.5657(2) 0.1197(12) Uani d 1 . .
H H53A 0.2714 0.7513 0.6132 0.180 Uiso calc 1 . .
H H53B 0.2806 0.7389 0.5051 0.180 Uiso calc 1 . .
H H53C 0.3198 0.8709 0.5653 0.180 Uiso calc 1 . .

loop_
_atom_site_aniso_label
_atom_site_aniso_U_11
_atom_site_aniso_U_22
_atom_site_aniso_U_33
_atom_site_aniso_U_12
_atom_site_aniso_U_13
_atom_site_aniso_U_23
N1 0.0625(11) 0.0609(11) 0.0535(10) 0.0061(9) -0.0013(8) -0.0059(9)
C2 0.0557(12) 0.0581(14) 0.0559(13) 0.0049(11) 0.0022(10) -0.0014(10)
N3 0.0505(10) 0.0701(12) 0.0635(11) -0.0064(9) 0.0052(8) -0.0140(9)
C3A 0.0488(11) 0.0558(13) 0.0587(12) 0.0018(10) -0.0052(9) -0.0074(10)
C4 0.0533(12) 0.0630(14) 0.0607(13) -0.0022(11) -0.0032(10) -0.0086(11)
C5 0.0504(12) 0.0593(14) 0.0700(14) -0.0004(10) -0.0096(10) 0.0005(11)
C6 0.0634(14) 0.0779(17) 0.0781(16) -0.0121(13) -0.0175(13) -0.0093(14)
C7 0.0763(16) 0.0815(18) 0.0650(14) -0.0075(14) -0.0128(13) -0.0140(13)
C7A 0.0575(13) 0.0550(14) 0.0593(13) 0.0059(11) -0.0074(10) -0.0029(11)
C21 0.0583(12) 0.0519(13) 0.0534(12) 0.0042(10) 0.0086(9) -0.0048(10)
C22 0.0747(15) 0.0627(15) 0.0605(14) 0.0115(12) 0.0049(11) 0.0077(12)
C23 0.0854(17) 0.0586(15) 0.0639(14) 0.0042(13) 0.0178(12) 0.0109(12)
C23A 0.0712(14) 0.0465(12) 0.0576(13) -0.0023(11) 0.0214(11) -0.0037(10)
C24 0.0880(18) 0.0624(16) 0.0828(17) -0.0119(14) 0.0351(15) 0.0031(13)
C25 0.0704(16) 0.0733(17) 0.0985(19) -0.0165(14) 0.0335(15) -0.0126(16)
C25A 0.0564(13) 0.0593(14) 0.0728(15) -0.0020(11) 0.0152(11) -0.0223(12)
C26 0.0588(14) 0.0823(19) 0.0951(19) -0.0004(13) 0.0096(14) -0.0338(16)
C27 0.0648(16) 0.093(2) 0.0861(19) 0.0166(15) -0.0078(13) -0.0238(17)
C28 0.0741(16) 0.0770(17) 0.0732(16) 0.0168(14) -0.0005(12) -0.0047(13)
C28A 0.0603(13) 0.0567(13) 0.0555(12) 0.0068(11) 0.0054(10) -0.0077(11)
C29 0.0738(15) 0.0660(15) 0.0625(14) 0.0041(13) 0.0100(12) 0.0122(12)
C210 0.0570(13) 0.0623(15) 0.0635(13) -0.0041(11) 0.0111(10) 0.0076(11)
C20A 0.0569(12) 0.0446(11) 0.0461(11) 0.0002(10) 0.0107(9) -0.0034(9)
C23B 0.0579(12) 0.0415(11) 0.0499(11) 0.0004(9) 0.0141(9) -0.0104(9)
C25B 0.0557(12) 0.0476(12) 0.0526(12) 0.0012(10) 0.0115(9) -0.0142(10)
C11 0.0969(18) 0.0789(18) 0.0503(13) 0.0105(15) 0.0062(12) -0.0079(12)
C12 0.077(3) 0.065(3) 0.062(2) 0.011(2) 0.017(2) 0.000(2)
C13 0.175(13) 0.073(6) 0.113(6) 0.030(7) 0.053(6) 0.014(6)
C14 0.0969(18) 0.0789(18) 0.0503(13) 0.0105(15) 0.0062(12) -0.0079(12)
C15 0.196(14) 0.093(8) 0.095(6) 0.012(8) 0.061(7) -0.028(6)
C16 0.118(10) 0.066(8) 0.170(12) 0.022(8) 0.069(9) -0.016(8)
C51 0.0540(13) 0.0631(15) 0.0888(18) -0.0051(12) -0.0090(12) 0.0000(14)
O51 0.0718(11) 0.1071(15) 0.1238(15) -0.0365(11) -0.0019(10) -0.0166(12)
O52 0.0664(10) 0.1052(14) 0.0885(12) -0.0267(10) 0.0129(9) -0.0138(11)
C52 0.0686(16) 0.111(2) 0.0919(19) -0.0163(16) 0.0125(14) 0.0105(17)
C53 0.129(3) 0.100(2) 0.138(3) 0.023(2) 0.051(2) 0.017(2)

loop_
_atom_type_symbol
_atom_type_description
_atom_type_scat_dispersion_real
_atom_type_scat_dispersion_imag
_atom_type_scat_source
C C 0.0033 0.0016 'International Tables Vol C Tables 4.2.6.8 and 6.1.1.4'
H H 0.0000 0.0000 'International Tables Vol C Tables 4.2.6.8 and 6.1.1.4'
N N 0.0061 0.0033 'International Tables Vol C Tables 4.2.6.8 and 6.1.1.4'
O O 0.0106 0.0060 'International Tables Vol C Tables 4.2.6.8 and 6.1.1.4'

loop_
_geom_angle_atom_site_label_1
_geom_angle_atom_site_label_2
_geom_angle_atom_site_label_3
_geom_angle_site_symmetry_1
_geom_angle_site_symmetry_3
_geom_angle
_geom_angle_publ_flag
C7A N1 C2 . . 105.76(17) ?
C7A N1 C11 . . 125.70(18) ?
C2 N1 C11 . . 128.37(19) ?
N3 C2 N1 . . 113.17(18) ?
N3 C2 C21 . . 124.54(18) ?
N1 C2 C21 . . 122.28(18) ?
C2 N3 C3A . . 104.99(17) ?
N3 C3A C4 . . 129.65(19) ?
N3 C3A C7A . . 109.96(18) ?
C4 C3A C7A . . 120.38(19) ?
C5 C4 C3A . . 118.5(2) ?
C5 C4 H4 . . 120.7 ?
C3A C4 H4 . . 120.7 ?
C4 C5 C6 . . 120.1(2) ?
C4 C5 C51 . . 121.2(2) ?
C6 C5 C51 . . 118.7(2) ?
C7 C6 C5 . . 122.6(2) ?
C7 C6 H6 . . 118.7 ?
C5 C6 H6 . . 118.7 ?
C6 C7 C7A . . 116.8(2) ?
C6 C7 H7 . . 121.6 ?
C7A C7 H7 . . 121.6 ?
N1 C7A C7 . . 132.3(2) ?
N1 C7A C3A . . 106.11(17) ?
C7 C7A C3A . . 121.6(2) ?
C22 C21 C20A . . 119.75(19) ?
C22 C21 C2 . . 119.41(19) ?
C20A C21 C2 . . 120.84(19) ?
C23 C22 C21 . . 121.5(2) ?
C23 C22 H22 . . 119.3 ?
C21 C22 H22 . . 119.3 ?
C22 C23 C23A . . 120.9(2) ?
C22 C23 H23 . . 119.5 ?
C23A C23 H23 . . 119.5 ?
C23 C23A C23B . . 119.0(2) ?
C23 C23A C24 . . 122.7(2) ?
C23B C23A C24 . . 118.3(2) ?
C25 C24 C23A . . 121.8(2) ?
C25 C24 H24 . . 119.1 ?
C23A C24 H24 . . 119.1 ?
C24 C25 C25A . . 122.3(2) ?
C24 C25 H25 . . 118.9 ?
C25A C25 H25 . . 118.9 ?
C26 C25A C25B . . 119.1(2) ?
C26 C25A C25 . . 123.1(2) ?
C25B C25A C25 . . 117.8(2) ?
C27 C26 C25A . . 120.7(2) ?
C27 C26 H26 . . 119.7 ?
C25A C26 H26 . . 119.7 ?
C28 C27 C26 . . 121.2(2) ?
C28 C27 H27 . . 119.4 ?
C26 C27 H27 . . 119.4 ?
C27 C28 C28A . . 120.5(2) ?
C27 C28 H28 . . 119.7 ?
C28A C28 H28 . . 119.7 ?
C28 C28A C25B . . 119.0(2) ?
C28 C28A C29 . . 122.9(2) ?
C25B C28A C29 . . 118.15(19) ?
C210 C29 C28A . . 122.2(2) ?
C210 C29 H29 . . 118.9 ?
C28A C29 H29 . . 118.9 ?
C29 C210 C20A . . 121.5(2) ?
C29 C210 H210 . . 119.2 ?
C20A C210 H210 . . 119.2 ?
C21 C20A C23B . . 118.70(18) ?
C21 C20A C210 . . 123.67(19) ?
C23B C20A C210 . . 117.62(18) ?
C20A C23B C23A . . 120.15(18) ?
C20A C23B C25B . . 120.52(18) ?
C23A C23B C25B . . 119.32(18) ?
C28A C25B C25A . . 119.50(19) ?
C28A C25B C23B . . 119.98(18) ?
C25A C25B C23B . . 120.5(2) ?
N1 C11 C12 . . 115.1(2) ?
N1 C11 H11A . . 108.5 ?
C12 C11 H11A . . 108.5 ?
N1 C11 H11B . . 108.5 ?
C12 C11 H11B . . 108.5 ?
H11A C11 H11B . . 107.5 ?
C11 C12 C13 . . 111.4(7) ?
C11 C12 H12A . . 109.3 ?
C13 C12 H12A . . 109.3 ?
C11 C12 H12B . . 109.3 ?
C13 C12 H12B . . 109.3 ?
H12A C12 H12B . . 108.0 ?
C12 C13 H13A . . 109.5 ?
C12 C13 H13B . . 109.5 ?
H13A C13 H13B . . 109.5 ?
C12 C13 H13C . . 109.5 ?
H13A C13 H13C . . 109.5 ?
H13B C13 H13C . . 109.5 ?
C16 C15 H15A . . 109.4 ?
C16 C15 H15B . . 109.4 ?
H15A C15 H15B . . 108.0 ?
C15 C16 H16A . . 109.5 ?
C15 C16 H16B . . 109.5 ?
H16A C16 H16B . . 109.5 ?
C15 C16 H16C . . 109.5 ?
H16A C16 H16C . . 109.5 ?
H16B C16 H16C . . 109.5 ?
O51 C51 O52 . . 122.4(2) ?
O51 C51 C5 . . 124.2(2) ?
O52 C51 C5 . . 113.46(19) ?
C51 O52 C52 . . 117.52(19) ?
O52 C52 C53 . . 111.6(2) ?
O52 C52 H52A . . 109.3 ?
C53 C52 H52A . . 109.3 ?
O52 C52 H52B . . 109.3 ?
C53 C52 H52B . . 109.3 ?
H52A C52 H52B . . 108.0 ?
C52 C53 H53A . . 109.5 ?
C52 C53 H53B . . 109.5 ?
H53A C53 H53B . . 109.5 ?
C52 C53 H53C . . 109.5 ?
H53A C53 H53C . . 109.5 ?
H53B C53 H53C . . 109.5 ?

loop_
_geom_bond_atom_site_label_1
_geom_bond_atom_site_label_2
_geom_bond_site_symmetry_2
_geom_bond_distance
_geom_bond_publ_flag
N1 C7A . 1.375(3) ?
N1 C2 . 1.386(3) ?
N1 C11 . 1.472(3) ?
C2 N3 . 1.315(3) ?
C2 C21 . 1.477(3) ?
N3 C3A . 1.383(2) ?
C3A C4 . 1.385(3) ?
C3A C7A . 1.402(3) ?
C4 C5 . 1.381(3) ?
C4 H4 . 0.9300 ?
C5 C6 . 1.404(3) ?
C5 C51 . 1.484(3) ?
C6 C7 . 1.368(3) ?
C6 H6 . 0.9300 ?
C7 C7A . 1.394(3) ?
C7 H7 . 0.9300 ?
C21 C22 . 1.392(3) ?
C21 C20A . 1.408(3) ?
C22 C23 . 1.372(3) ?
C22 H22 . 0.9300 ?
C23 C23A . 1.388(3) ?
C23 H23 . 0.9300 ?
C23A C23B . 1.421(3) ?
C23A C24 . 1.436(3) ?
C24 C25 . 1.320(3) ?
C24 H24 . 0.9300 ?
C25 C25A . 1.431(3) ?
C25 H25 . 0.9300 ?
C25A C26 . 1.390(3) ?
C25A C25B . 1.417(3) ?
C26 C27 . 1.370(4) ?
C26 H26 . 0.9300 ?
C27 C28 . 1.369(3) ?
C27 H27 . 0.9300 ?
C28 C28A . 1.399(3) ?
C28 H28 . 0.9300 ?
C28A C25B . 1.413(3) ?
C28A C29 . 1.426(3) ?
C29 C210 . 1.342(3) ?
C29 H29 . 0.9300 ?
C210 C20A . 1.434(3) ?
C210 H210 . 0.9300 ?
C20A C23B . 1.421(3) ?
C23B C25B . 1.424(3) ?
C11 C12 . 1.516(4) ?
C11 H11A . 0.9700 ?
C11 H11B . 0.9700 ?
C12 C13 . 1.526(10) ?
C12 H12A . 0.9700 ?
C12 H12B . 0.9700 ?
C13 H13A . 0.9600 ?
C13 H13B . 0.9600 ?
C13 H13C . 0.9600 ?
C15 C16 . 1.529(12) ?
C15 H15A . 0.9700 ?
C15 H15B . 0.9700 ?
C16 H16A . 0.9600 ?
C16 H16B . 0.9600 ?
C16 H16C . 0.9600 ?
C51 O51 . 1.202(3) ?
C51 O52 . 1.324(3) ?
O52 C52 . 1.459(3) ?
C52 C53 . 1.474(4) ?
C52 H52A . 0.9700 ?
C52 H52B . 0.9700 ?
C53 H53A . 0.9600 ?
C53 H53B . 0.9600 ?
C53 H53C . 0.9600 ?

loop_
_geom_hbond_atom_site_label_D
_geom_hbond_atom_site_label_H
_geom_hbond_atom_site_label_A
_geom_hbond_site_symmetry_A
_geom_hbond_distance_DH
_geom_hbond_distance_HA
_geom_hbond_distance_DA
_geom_hbond_angle_DHA
_geom_hbond_publ_flag
C11 H11A O51 2_655 0.97 2.51 3.253(3) 133 no
C22 H22 O51 2_655 0.93 2.37 3.290(3) 168 no

loop_
_geom_torsion_atom_site_label_1
_geom_torsion_atom_site_label_2
_geom_torsion_atom_site_label_3
_geom_torsion_atom_site_label_4
_geom_torsion_site_symmetry_1
_geom_torsion_site_symmetry_2
_geom_torsion_site_symmetry_3
_geom_torsion_site_symmetry_4
_geom_torsion
_geom_torsion_publ_flag
C7A N1 C2 N3 . . . . -0.8(2) ?
C11 N1 C2 N3 . . . . -176.1(2) ?
C7A N1 C2 C21 . . . . -179.88(19) ?
C11 N1 C2 C21 . . . . 4.7(3) ?
N1 C2 N3 C3A . . . . 0.3(2) ?
C21 C2 N3 C3A . . . . 179.40(19) ?
C2 N3 C3A C4 . . . . 178.9(2) ?
C2 N3 C3A C7A . . . . 0.3(2) ?
N3 C3A C4 C5 . . . . -177.3(2) ?
C7A C3A C4 C5 . . . . 1.2(3) ?
C3A C4 C5 C6 . . . . -1.3(3) ?
C3A C4 C5 C51 . . . . 177.2(2) ?
C4 C5 C6 C7 . . . . 0.6(4) ?
C51 C5 C6 C7 . . . . -178.0(2) ?
C5 C6 C7 C7A . . . . 0.4(4) ?
C2 N1 C7A C7 . . . . -178.2(2) ?
C11 N1 C7A C7 . . . . -2.7(4) ?
C2 N1 C7A C3A . . . . 0.9(2) ?
C11 N1 C7A C3A . . . . 176.41(19) ?
C6 C7 C7A N1 . . . . 178.5(2) ?
C6 C7 C7A C3A . . . . -0.5(3) ?
N3 C3A C7A N1 . . . . -0.7(2) ?
C4 C3A C7A N1 . . . . -179.50(19) ?
N3 C3A C7A C7 . . . . 178.5(2) ?
C4 C3A C7A C7 . . . . -0.3(3) ?
N3 C2 C21 C22 . . . . -120.0(2) ?
N1 C2 C21 C22 . . . . 59.0(3) ?
N3 C2 C21 C20A . . . . 59.6(3) ?
N1 C2 C21 C20A . . . . -121.4(2) ?
C20A C21 C22 C23 . . . . 1.1(3) ?
C2 C21 C22 C23 . . . . -179.3(2) ?
C21 C22 C23 C23A . . . . 0.0(3) ?
C22 C23 C23A C23B . . . . -0.9(3) ?
C22 C23 C23A C24 . . . . -179.9(2) ?
C23 C23A C24 C25 . . . . 178.5(2) ?
C23B C23A C24 C25 . . . . -0.5(3) ?
C23A C24 C25 C25A . . . . -0.2(4) ?
C24 C25 C25A C26 . . . . -179.4(2) ?
C24 C25 C25A C25B . . . . 1.1(3) ?
C25B C25A C26 C27 . . . . 0.3(3) ?
C25 C25A C26 C27 . . . . -179.2(2) ?
C25A C26 C27 C28 . . . . 0.1(4) ?
C26 C27 C28 C28A . . . . -0.7(4) ?
C27 C28 C28A C25B . . . . 0.7(3) ?
C27 C28 C28A C29 . . . . -178.9(2) ?
C28 C28A C29 C210 . . . . 179.2(2) ?
C25B C28A C29 C210 . . . . -0.4(3) ?
C28A C29 C210 C20A . . . . 0.3(4) ?
C22 C21 C20A C23B . . . . -1.4(3) ?
C2 C21 C20A C23B . . . . 179.00(17) ?
C22 C21 C20A C210 . . . . 179.4(2) ?
C2 C21 C20A C210 . . . . -0.2(3) ?
C29 C210 C20A C21 . . . . 179.6(2) ?
C29 C210 C20A C23B . . . . 0.4(3) ?
C21 C20A C23B C23A . . . . 0.5(3) ?
C210 C20A C23B C23A . . . . 179.80(18) ?
C21 C20A C23B C25B . . . . 179.80(18) ?
C210 C20A C23B C25B . . . . -0.9(3) ?
C23 C23A C23B C20A . . . . 0.6(3) ?
C24 C23A C23B C20A . . . . 179.60(18) ?
C23 C23A C23B C25B . . . . -178.71(19) ?
C24 C23A C23B C25B . . . . 0.3(3) ?
C28 C28A C25B C25A . . . . -0.2(3) ?
C29 C28A C25B C25A . . . . 179.43(18) ?
C28 C28A C25B C23B . . . . -179.73(19) ?
C29 C28A C25B C23B . . . . -0.1(3) ?
C26 C25A C25B C28A . . . . -0.3(3) ?
C25 C25A C25B C28A . . . . 179.22(19) ?
C26 C25A C25B C23B . . . . 179.24(19) ?
C25 C25A C25B C23B . . . . -1.2(3) ?
C20A C23B C25B C28A . . . . 0.8(3) ?
C23A C23B C25B C28A . . . . -179.91(18) ?
C20A C23B C25B C25A . . . . -178.75(17) ?
C23A C23B C25B C25A . . . . 0.5(3) ?
C7A N1 C11 C12 . . . . -112.6(3) ?
C2 N1 C11 C12 . . . . 61.9(4) ?
N1 C11 C12 C13 . . . . 59.1(9) ?
C4 C5 C51 O51 . . . . -173.1(2) ?
C6 C5 C51 O51 . . . . 5.5(4) ?
C4 C5 C51 O52 . . . . 5.7(3) ?
C6 C5 C51 O52 . . . . -175.8(2) ?
O51 C51 O52 C52 . . . . 1.8(4) ?
C5 C51 O52 C52 . . . . -177.0(2) ?
C51 O52 C52 C53 . . . . -83.7(3) ?

_cod_database_fobs_code 2243847
